data_4122706
loop_
_publ_author_name
'Olankitwanit, Arnon'
'Pink, Maren'
'Rajca, Suchada'
'Rajca, Andrzej'

_publ_section_title
;
 Synthesis of Aza-m-Xylylene Diradicals with Large Singlet-Triplet Energy
 Gap and Statistical Analyses of Their EPR Spectra.
;
_journal_issue 40
_journal_name_full 'Journal of the American Chemical Society'
_journal_page_first 14277
_journal_paper_doi 10.1021/ja508119d
_journal_volume 136
_journal_year 2014
_chemical_formula_sum 'C16 H20 N2 O2'
_chemical_formula_weight 272.34
_chemical_name_systematic
; 
 ? 
;
_space_group_IT_number 14
_symmetry_cell_setting monoclinic
_symmetry_space_group_name_Hall '-P 2ybc'
_symmetry_space_group_name_H-M 'P 1 21/c 1'
_atom_sites_solution_hydrogens geom
_atom_sites_solution_primary direct
_atom_sites_solution_secondary difmap
_audit_creation_method SHELXL-97
_cell_angle_alpha 90.00
_cell_angle_beta 93.407(2)
_cell_angle_gamma 90.00
_cell_formula_units_Z 4
_cell_length_a 6.9085(9)
_cell_length_b 10.0392(12)
_cell_length_c 21.009(3)
_cell_measurement_reflns_used 9915
_cell_measurement_temperature 150(2)
_cell_measurement_theta_max 20.15
_cell_measurement_theta_min 2.42
_cell_volume 1454.5(3)
_computing_cell_refinement 'APEX II v2010.11.3 (Bruker, 2010)'
_computing_data_collection 'APEX II v2010.11.3 (Bruker, 2010)'
_computing_data_reduction 'APEX II v2010.11.3 (Bruker, 2010)'
_computing_molecular_graphics 'SHELXTL (Bruker, 2010)'
_computing_publication_material 'SHELXTL (Bruker, 2010)'
_computing_structure_refinement 'SHELXL-97 (Sheldrick, 2010)'
_computing_structure_solution 'SIR-2004 (Burla et al., 2005)'
_diffrn_ambient_temperature 150(2)
_diffrn_detector 'CCD area detector'
_diffrn_detector_area_resol_mean 83.33
_diffrn_detector_type 'Bruker APEXII'
_diffrn_measured_fraction_theta_full 0.995
_diffrn_measured_fraction_theta_max 0.995
_diffrn_measurement_details '0.5 degree frames measured for 0.6 seconds each'
_diffrn_measurement_device 'three-circle goniometer with fixed chi'
_diffrn_measurement_device_type 'Bruker Platform goniometer'
_diffrn_measurement_method 'phi scans'
_diffrn_radiation_monochromator 'silicon  1 1 1 and 3 1 1'
_diffrn_radiation_source synchrotron
_diffrn_radiation_type synchrotron
_diffrn_radiation_wavelength 0.41328
_diffrn_reflns_av_R_equivalents 0.0596
_diffrn_reflns_av_sigmaI/netI 0.0521
_diffrn_reflns_limit_h_max 11
_diffrn_reflns_limit_h_min -7
_diffrn_reflns_limit_k_max 15
_diffrn_reflns_limit_k_min -16
_diffrn_reflns_limit_l_max 28
_diffrn_reflns_limit_l_min -34
_diffrn_reflns_number 28020
_diffrn_reflns_theta_full 20.15
_diffrn_reflns_theta_max 20.15
_diffrn_reflns_theta_min 1.13
_exptl_absorpt_coefficient_mu 0.053
_exptl_absorpt_correction_T_max 0.9996
_exptl_absorpt_correction_T_min 0.9995
_exptl_absorpt_correction_type multi-scan
_exptl_absorpt_process_details 'SADABS, R. Blessing; 1995'
_exptl_crystal_colour yellowish
_exptl_crystal_density_diffrn 1.244
_exptl_crystal_density_meas 0
_exptl_crystal_density_method 'not measured'
_exptl_crystal_description block
_exptl_crystal_F_000 584
_exptl_crystal_size_max 0.01
_exptl_crystal_size_mid 0.01
_exptl_crystal_size_min 0.008
_refine_diff_density_max 0.445
_refine_diff_density_min -0.291
_refine_diff_density_rms 0.077
_refine_ls_extinction_method none
_refine_ls_goodness_of_fit_ref 1.066
_refine_ls_hydrogen_treatment mixed
_refine_ls_matrix_type full
_refine_ls_number_parameters 199
_refine_ls_number_reflns 7050
_refine_ls_number_restraints 0
_refine_ls_restrained_S_all 1.066
_refine_ls_R_factor_all 0.0664
_refine_ls_R_factor_gt 0.0512
_refine_ls_shift/su_max 0.001
_refine_ls_shift/su_mean 0.000
_refine_ls_structure_factor_coef Fsqd
_refine_ls_weighting_details 'calc w=1/[\s^2^(Fo^2^)+(0.0993P)^2^+0.0130P] where P=(Fo^2^+2Fc^2^)/3'
_refine_ls_weighting_scheme calc
_refine_ls_wR_factor_gt 0.1540
_refine_ls_wR_factor_ref 0.1645
_reflns_number_gt 5318
_reflns_number_total 7050
_reflns_threshold_expression >2sigma(I)
_cod_data_source_file ja508119d_si_001.cif
_cod_data_source_block 11502
_cod_depositor_comments
;
The following automatic conversions were performed:

'_symmetry_cell_setting' value 'Monoclinic' changed to 'monoclinic'
according to
/home/saulius/struct/COD-crude-data--automatic-downloads/rss-feeds/ACS/lib/dictionaries/cif_core.dic
dictionary named 'cif_core.dic' version 2.4.2 from 2011-04-26.

Automatic conversion script
Id: cif_fix_values 2281 2013-09-26 08:29:07Z andrius 

 Adding full bibliography for 4122705--4122706.cif.
;
_cod_original_sg_symbol_H-M P2(1)/c
_cod_database_code 4122706

loop_
_symmetry_equiv_pos_as_xyz
'x, y, z'
'-x, y+1/2, -z+1/2'
'-x, -y, -z'
'x, -y-1/2, z-1/2'

loop_
_atom_site_label
_atom_site_type_symbol
_atom_site_fract_x
_atom_site_fract_y
_atom_site_fract_z
_atom_site_U_iso_or_equiv
_atom_site_adp_type
_atom_site_occupancy
_atom_site_symmetry_multiplicity
_atom_site_calc_flag
_atom_site_refinement_flags
O1 O 0.23983(9) 1.20433(6) 0.05433(3) 0.02876(14) Uani 1 1 d .
O2 O 0.27114(9) 0.79632(6) 0.19649(3) 0.03013(14) Uani 1 1 d .
N1 N 0.81840(9) 1.15688(7) 0.03190(3) 0.02266(13) Uani 1 1 d .
H1N H 0.9452(18) 1.1531(12) 0.0333(5) 0.027 Uiso 1 1 d .
N2 N 0.85079(10) 0.78095(7) 0.17248(3) 0.02313(13) Uani 1 1 d .
H2N H 0.9748(19) 0.7923(11) 0.1733(5) 0.028 Uiso 1 1 d .
C1 C 0.72983(10) 1.07070(7) 0.07124(3) 0.01888(13) Uani 1 1 d .
C2 C 0.73568(11) 1.29006(7) 0.01981(3) 0.02131(14) Uani 1 1 d .
C3 C 0.51944(11) 1.27316(8) 0.00207(4) 0.02233(14) Uani 1 1 d .
H3A H 0.4581 1.3623 0.0000 0.027 Uiso 1 1 calc R
H3B H 0.5038 1.2333 -0.0410 0.027 Uiso 1 1 calc R
C4 C 0.41353(11) 1.18775(8) 0.04755(3) 0.02038(13) Uani 1 1 d .
C5 C 0.52773(10) 1.08404(7) 0.08062(3) 0.01875(13) Uani 1 1 d .
C6 C 0.44082(10) 0.99370(7) 0.11991(3) 0.01930(13) Uani 1 1 d .
H6 H 0.3061 1.0022 0.1259 0.023 Uiso 1 1 calc R
C7 C 0.54378(10) 0.89103(7) 0.15095(3) 0.01851(13) Uani 1 1 d .
C8 C 0.44478(11) 0.79063(7) 0.18718(4) 0.02080(14) Uani 1 1 d .
C9 C 0.56589(11) 0.67278(8) 0.20972(4) 0.02379(15) Uani 1 1 d .
H9A H 0.5612 0.6042 0.1758 0.029 Uiso 1 1 calc R
H9B H 0.5090 0.6336 0.2476 0.029 Uiso 1 1 calc R
C10 C 0.77700(11) 0.70883(7) 0.22683(4) 0.02114(14) Uani 1 1 d .
C11 C 0.74625(10) 0.87908(7) 0.14235(3) 0.01844(13) Uani 1 1 d .
C12 C 0.83503(10) 0.96808(7) 0.10185(3) 0.02073(14) Uani 1 1 d .
H12 H 0.9691 0.9585 0.0951 0.025 Uiso 1 1 calc R
C13 C 0.76888(15) 1.37710(9) 0.07943(4) 0.02981(17) Uani 1 1 d .
H13A H 0.702(2) 1.3411(14) 0.1161(6) 0.045 Uiso 1 1 d .
H13B H 0.913(2) 1.3854(14) 0.0899(6) 0.045 Uiso 1 1 d .
H13C H 0.713(2) 1.4661(14) 0.0717(6) 0.045 Uiso 1 1 d .
C14 C 0.83742(13) 1.35071(9) -0.03577(4) 0.02888(17) Uani 1 1 d .
H14A H 0.8121 1.2958 -0.0739 0.043 Uiso 1 1 calc R
H14B H 0.9774 1.3543 -0.0251 0.043 Uiso 1 1 calc R
H14C H 0.7882 1.4410 -0.0440 0.043 Uiso 1 1 calc R
C15 C 0.79326(16) 0.79544(9) 0.28665(4) 0.03131(18) Uani 1 1 d .
H15A H 0.9291 0.8206 0.2959 0.047 Uiso 1 1 calc R
H15B H 0.7466 0.7454 0.3227 0.047 Uiso 1 1 calc R
H15C H 0.7145 0.8759 0.2797 0.047 Uiso 1 1 calc R
C16 C 0.89912(13) 0.58324(9) 0.23649(5) 0.03037(18) Uani 1 1 d .
H16A H 0.8916 0.5305 0.1972 0.046 Uiso 1 1 calc R
H16B H 0.8499 0.5304 0.2713 0.046 Uiso 1 1 calc R
H16C H 1.0343 0.6080 0.2472 0.046 Uiso 1 1 calc R

loop_
_atom_site_aniso_label
_atom_site_aniso_U_11
_atom_site_aniso_U_22
_atom_site_aniso_U_33
_atom_site_aniso_U_23
_atom_site_aniso_U_13
_atom_site_aniso_U_12
O1 0.0146(3) 0.0367(3) 0.0350(3) 0.0054(2) 0.0024(2) 0.0068(2)
O2 0.0138(3) 0.0337(3) 0.0435(3) 0.0075(2) 0.0069(2) -0.0010(2)
N1 0.0133(3) 0.0259(3) 0.0291(3) 0.0069(2) 0.0032(2) 0.0010(2)
N2 0.0127(3) 0.0268(3) 0.0300(3) 0.0075(2) 0.0026(2) 0.0025(2)
C1 0.0127(3) 0.0230(3) 0.0210(3) 0.0008(2) 0.0015(2) 0.0000(2)
C2 0.0181(3) 0.0237(3) 0.0219(3) 0.0037(2) 0.0001(2) -0.0002(2)
C3 0.0177(3) 0.0276(3) 0.0215(3) 0.0034(2) -0.0010(2) 0.0025(3)
C4 0.0140(3) 0.0253(3) 0.0217(3) -0.0006(2) 0.0000(2) 0.0027(2)
C5 0.0121(3) 0.0227(3) 0.0215(3) 0.0009(2) 0.0012(2) 0.0014(2)
C6 0.0118(3) 0.0233(3) 0.0229(3) -0.0005(2) 0.0018(2) 0.0008(2)
C7 0.0121(3) 0.0215(3) 0.0220(3) 0.0000(2) 0.0019(2) -0.0001(2)
C8 0.0138(3) 0.0232(3) 0.0255(3) -0.0003(2) 0.0018(2) -0.0015(2)
C9 0.0171(3) 0.0207(3) 0.0337(4) 0.0017(3) 0.0021(3) -0.0018(2)
C10 0.0172(3) 0.0204(3) 0.0257(3) 0.0037(2) 0.0007(2) -0.0008(2)
C11 0.0124(3) 0.0210(3) 0.0220(3) 0.0004(2) 0.0006(2) 0.0006(2)
C12 0.0115(3) 0.0252(3) 0.0256(3) 0.0039(2) 0.0029(2) 0.0016(2)
C13 0.0326(4) 0.0284(4) 0.0278(4) -0.0002(3) -0.0034(3) -0.0036(3)
C14 0.0233(4) 0.0338(4) 0.0297(4) 0.0103(3) 0.0032(3) -0.0006(3)
C15 0.0368(5) 0.0294(4) 0.0271(4) 0.0010(3) -0.0032(3) -0.0061(3)
C16 0.0222(4) 0.0260(4) 0.0430(4) 0.0098(3) 0.0021(3) 0.0038(3)

loop_
_atom_type_symbol
_atom_type_description
_atom_type_scat_dispersion_real
_atom_type_scat_dispersion_imag
_atom_type_scat_source
C C 0.0015 0.0009 'International Tables Vol C Tables 4.2.6.8 and 6.1.1.4'
H H 0.0000 0.0000 'International Tables Vol C Tables 4.2.6.8 and 6.1.1.4'
N N 0.0030 0.0019 'International Tables Vol C Tables 4.2.6.8 and 6.1.1.4'
O O 0.0056 0.0036 'International Tables Vol C Tables 4.2.6.8 and 6.1.1.4'

loop_
_geom_angle_atom_site_label_1
_geom_angle_atom_site_label_2
_geom_angle_atom_site_label_3
_geom_angle
C1 N1 C2 119.80(6)
C1 N1 H1N 115.8(8)
C2 N1 H1N 115.0(8)
C11 N2 C10 121.42(6)
C11 N2 H2N 114.5(7)
C10 N2 H2N 116.1(8)
N1 C1 C12 120.44(6)
N1 C1 C5 120.06(6)
C12 C1 C5 119.50(6)
N1 C2 C14 107.66(6)
N1 C2 C3 107.80(6)
C14 C2 C3 110.25(6)
N1 C2 C13 109.84(6)
C14 C2 C13 110.15(7)
C3 C2 C13 111.05(7)
C4 C3 C2 114.43(6)
C4 C3 H3A 108.7
C2 C3 H3A 108.7
C4 C3 H3B 108.7
C2 C3 H3B 108.7
H3A C3 H3B 107.6
O1 C4 C5 123.13(7)
O1 C4 C3 120.76(7)
C5 C4 C3 116.08(6)
C6 C5 C1 118.83(6)
C6 C5 C4 120.64(6)
C1 C5 C4 120.49(6)
C5 C6 C7 122.39(6)
C5 C6 H6 118.8
C7 C6 H6 118.8
C6 C7 C11 118.73(6)
C6 C7 C8 120.93(6)
C11 C7 C8 120.14(6)
O2 C8 C7 122.96(7)
O2 C8 C9 121.00(7)
C7 C8 C9 115.94(6)
C8 C9 C10 113.11(6)
C8 C9 H9A 109.0
C10 C9 H9A 109.0
C8 C9 H9B 109.0
C10 C9 H9B 109.0
H9A C9 H9B 107.8
N2 C10 C16 107.24(6)
N2 C10 C9 107.77(6)
C16 C10 C9 110.44(6)
N2 C10 C15 110.32(6)
C16 C10 C15 110.39(7)
C9 C10 C15 110.59(7)
N2 C11 C12 120.46(7)
N2 C11 C7 120.08(6)
C12 C11 C7 119.45(6)
C1 C12 C11 121.08(7)
C1 C12 H12 119.5
C11 C12 H12 119.5
C2 C13 H13A 112.0(8)
C2 C13 H13B 108.8(8)
H13A C13 H13B 111.1(11)
C2 C13 H13C 110.2(8)
H13A C13 H13C 105.3(11)
H13B C13 H13C 109.4(12)
C2 C14 H14A 109.5
C2 C14 H14B 109.5
H14A C14 H14B 109.5
C2 C14 H14C 109.5
H14A C14 H14C 109.5
H14B C14 H14C 109.5
C10 C15 H15A 109.5
C10 C15 H15B 109.5
H15A C15 H15B 109.5
C10 C15 H15C 109.5
H15A C15 H15C 109.5
H15B C15 H15C 109.5
C10 C16 H16A 109.5
C10 C16 H16B 109.5
H16A C16 H16B 109.5
C10 C16 H16C 109.5
H16A C16 H16C 109.5
H16B C16 H16C 109.5

loop_
_geom_bond_atom_site_label_1
_geom_bond_atom_site_label_2
_geom_bond_distance
O1 C4 1.2281(9)
O2 C8 1.2282(9)
N1 C1 1.3661(9)
N1 C2 1.4702(10)
N1 H1N 0.875(12)
N2 C11 1.3558(9)
N2 C10 1.4686(10)
N2 H2N 0.863(13)
C1 C12 1.3955(10)
C1 C5 1.4279(10)
C2 C14 1.5250(11)
C2 C3 1.5275(12)
C2 C13 1.5334(11)
C3 C4 1.5056(11)
C3 H3A 0.9900
C3 H3B 0.9900
C4 C5 1.4574(10)
C5 C6 1.3869(10)
C6 C7 1.3923(10)
C6 H6 0.9500
C7 C11 1.4261(10)
C7 C8 1.4576(10)
C8 C9 1.5090(11)
C9 C10 1.5248(11)
C9 H9A 0.9900
C9 H9B 0.9900
C10 C16 1.5239(11)
C10 C15 1.5269(12)
C11 C12 1.4002(10)
C12 H12 0.9500
C13 H13A 0.991(14)
C13 H13B 1.011(14)
C13 H13C 0.982(14)
C14 H14A 0.9800
C14 H14B 0.9800
C14 H14C 0.9800
C15 H15A 0.9800
C15 H15B 0.9800
C15 H15C 0.9800
C16 H16A 0.9800
C16 H16B 0.9800
C16 H16C 0.9800

loop_
_geom_hbond_atom_site_label_D
_geom_hbond_atom_site_label_H
_geom_hbond_atom_site_label_A
_geom_hbond_distance_DH
_geom_hbond_distance_HA
_geom_hbond_distance_DA
_geom_hbond_angle_DHA
_geom_hbond_site_symmetry_A
N1 H1N O1 0.875(12) 2.121(12) 2.9601(10) 160.5(11) 1_655
N2 H2N O2 0.863(13) 2.077(13) 2.9219(10) 166.1(11) 1_655

loop_
_geom_torsion_atom_site_label_1
_geom_torsion_atom_site_label_2
_geom_torsion_atom_site_label_3
_geom_torsion_atom_site_label_4
_geom_torsion
C2 N1 C1 C12 -156.41(7)
C2 N1 C1 C5 24.46(10)
C1 N1 C2 C14 -167.99(7)
C1 N1 C2 C3 -49.06(9)
C1 N1 C2 C13 72.06(9)
N1 C2 C3 C4 50.15(8)
C14 C2 C3 C4 167.41(7)
C13 C2 C3 C4 -70.21(8)
C2 C3 C4 O1 152.40(7)
C2 C3 C4 C5 -29.37(9)
N1 C1 C5 C6 178.85(7)
C12 C1 C5 C6 -0.29(11)
N1 C1 C5 C4 1.12(11)
C12 C1 C5 C4 -178.01(7)
O1 C4 C5 C6 2.98(12)
C3 C4 C5 C6 -175.20(6)
O1 C4 C5 C1 -179.33(7)
C3 C4 C5 C1 2.48(10)
C1 C5 C6 C7 0.49(11)
C4 C5 C6 C7 178.22(7)
C5 C6 C7 C11 0.49(11)
C5 C6 C7 C8 -174.32(7)
C6 C7 C8 O2 -5.80(12)
C11 C7 C8 O2 179.46(7)
C6 C7 C8 C9 170.56(7)
C11 C7 C8 C9 -4.18(10)
O2 C8 C9 C10 -149.44(8)
C7 C8 C9 C10 34.12(9)
C11 N2 C10 C16 164.16(7)
C11 N2 C10 C9 45.26(9)
C11 N2 C10 C15 -75.57(9)
C8 C9 C10 N2 -52.04(8)
C8 C9 C10 C16 -168.89(7)
C8 C9 C10 C15 68.62(8)
C10 N2 C11 C12 164.13(7)
C10 N2 C11 C7 -16.87(11)
C6 C7 C11 N2 179.32(7)
C8 C7 C11 N2 -5.83(11)
C6 C7 C11 C12 -1.67(10)
C8 C7 C11 C12 173.18(7)
N1 C1 C12 C11 179.95(7)
C5 C1 C12 C11 -0.92(11)
N2 C11 C12 C1 -179.08(7)
C7 C11 C12 C1 1.91(11)
